data_7242904
loop_
_publ_author_name
'Yang, Xiang-Kai'
'Lee, Wei-Te'
'Hu, Ji-Hong'
'Chen, Jhy-Der'

_publ_section_title
;
 Zn(ii) and Cd(ii) coordination polymers with a new angular
 bis-pyridyl-bis-amide: synthesis, structures and sensing properties
;
_journal_issue 25
_journal_name_full CrystEngComm
_journal_page_first 4486
_journal_page_last 4493
_journal_paper_doi 10.1039/D1CE00409C
_journal_volume 23
_journal_year 2021
_chemical_formula_sum 'C50 H38 N4 O13 Zn2'
_chemical_formula_weight 1033.58
_space_group_crystal_system monoclinic
_space_group_IT_number 15
_space_group_name_Hall '-C 2yc'
_space_group_name_H-M_alt 'C 1 2/c 1'
_atom_sites_solution_hydrogens mixed
_audit_creation_method SHELXL-2014/7
_audit_update_record
;
2021-03-05 deposited with the CCDC.	2021-05-18 downloaded from the CCDC.
;
_cell_angle_alpha 90
_cell_angle_beta 90.489(11)
_cell_angle_gamma 90
_cell_formula_units_Z 8
_cell_length_a 41.592(7)
_cell_length_b 16.437(3)
_cell_length_c 14.210(3)
_cell_measurement_reflns_used 9358
_cell_measurement_temperature 296(2)
_cell_measurement_theta_max 28.40
_cell_measurement_theta_min 2.39
_cell_volume 9714(3)
_computing_cell_refinement 'Bruker SAINT'
_computing_data_collection 'Bruker APEX2'
_computing_data_reduction 'Bruker SAINT'
_computing_molecular_graphics 'Bruker SHELXTL'
_computing_publication_material 'Bruker SHELXTL'
_computing_structure_refinement 'SHELXL-2014/7 (Sheldrick, 2014)'
_computing_structure_solution 'SHELXS-97 (Sheldrick 2008)'
_diffrn_ambient_temperature 296(2)
_diffrn_measured_fraction_theta_full 0.991
_diffrn_measured_fraction_theta_max 0.931
_diffrn_measurement_device_type 'Bruker APEX-II CCD'
_diffrn_measurement_method '\f and \w scans'
_diffrn_radiation_type MoK\a
_diffrn_radiation_wavelength 0.71073
_diffrn_reflns_av_R_equivalents 0.0469
_diffrn_reflns_av_unetI/netI 0.0558
_diffrn_reflns_Laue_measured_fraction_full 0.991
_diffrn_reflns_Laue_measured_fraction_max 0.931
_diffrn_reflns_limit_h_max 55
_diffrn_reflns_limit_h_min -55
_diffrn_reflns_limit_k_max 21
_diffrn_reflns_limit_k_min -17
_diffrn_reflns_limit_l_max 15
_diffrn_reflns_limit_l_min -19
_diffrn_reflns_number 39800
_diffrn_reflns_point_group_measured_fraction_full 0.991
_diffrn_reflns_point_group_measured_fraction_max 0.931
_diffrn_reflns_theta_full 25.242
_diffrn_reflns_theta_max 28.968
_diffrn_reflns_theta_min 1.954
_exptl_absorpt_coefficient_mu 1.056
_exptl_absorpt_correction_T_max 0.7457
_exptl_absorpt_correction_T_min 0.6281
_exptl_absorpt_correction_type multi-scan
_exptl_absorpt_process_details 'SADABS V2008/1 (Bruker AXS, 2008)'
_exptl_crystal_colour colourless
_exptl_crystal_density_diffrn 1.413
_exptl_crystal_description Column
_exptl_crystal_F_000 4240
_exptl_crystal_size_max 0.300
_exptl_crystal_size_mid 0.100
_exptl_crystal_size_min 0.050
_refine_diff_density_max 0.895
_refine_diff_density_min -0.522
_refine_diff_density_rms 0.097
_refine_ls_extinction_method none
_refine_ls_goodness_of_fit_ref 1.004
_refine_ls_hydrogen_treatment constr
_refine_ls_matrix_type full
_refine_ls_number_parameters 640
_refine_ls_number_reflns 12003
_refine_ls_number_restraints 0
_refine_ls_restrained_S_all 1.004
_refine_ls_R_factor_all 0.0749
_refine_ls_R_factor_gt 0.0430
_refine_ls_shift/su_max 0.001
_refine_ls_shift/su_mean 0.000
_refine_ls_structure_factor_coef Fsqd
_refine_ls_weighting_details 'w=1/[\s^2^(Fo^2^)+(0.0839P)^2^] where P=(Fo^2^+2Fc^2^)/3'
_refine_ls_weighting_scheme calc
_refine_ls_wR_factor_gt 0.1262
_refine_ls_wR_factor_ref 0.1431
_reflns_Friedel_coverage 0.000
_reflns_number_gt 7993
_reflns_number_total 12003
_reflns_threshold_expression 'I > 2\s(I)'
_cod_data_source_file d1ce00409c2.cif
_cod_data_source_block 1
_cod_depositor_comments
;
The following automatic conversions were performed:

data item '_exptl_absorpt_correction_type' value 'multi_scan' was
changed to 'multi-scan' in accordance with the
/home/data/users/saulius/crontab/automatic-downloads/rss-feeds/RSC/lib/dictionaries/cif_core.dic
dictionary named 'cif_core.dic' version 2.4.2 last updated on
2011-04-26.

Automatic conversion script
Id: cif_fix_values 7556 2019-12-06 15:28:31Z antanas 

 Adding full bibliography for 7242904--7242905.cif.
;
_cod_original_cell_volume 9715(3)
_cod_original_sg_symbol_H-M 'C 2/c'
_cod_database_code 7242904
_shelx_shelxl_version_number 2014/7
_shelx_space_group_comment
; 
The symmetry employed for this shelxl refinement is uniquely defined 
by the following loop, which should always be used as a source of 
symmetry information in preference to the above space-group names. 
They are only intended as comments. 
;
_shelx_estimated_absorpt_t_min 0.742
_shelx_estimated_absorpt_t_max 0.949

loop_
_space_group_symop_operation_xyz
'x, y, z'
'-x, y, -z+1/2'
'x+1/2, y+1/2, z'
'-x+1/2, y+1/2, -z+1/2'
'-x, -y, -z'
'x, -y, z-1/2'
'-x+1/2, -y+1/2, -z'
'x+1/2, -y+1/2, z-1/2'

loop_
_atom_site_label
_atom_site_type_symbol
_atom_site_fract_x
_atom_site_fract_y
_atom_site_fract_z
_atom_site_U_iso_or_equiv
_atom_site_adp_type
_atom_site_occupancy
_atom_site_site_symmetry_order
_atom_site_calc_flag
_atom_site_refinement_flags_posn
_atom_site_refinement_flags_adp
_atom_site_refinement_flags_occupancy
_atom_site_disorder_assembly
_atom_site_disorder_group
Zn1 Zn 0.09779(2) -0.25967(2) 0.35728(2) 0.02375(9) Uani 1 1 d . . . . .
Zn2 Zn 0.16866(2) -0.24277(2) 0.35968(2) 0.02279(9) Uani 1 1 d . . . . .
O1 O 0.24384(7) -0.46785(18) 0.21193(17) 0.0730(8) Uani 1 1 d . . . . .
O2 O 0.19541(5) -0.79562(15) 0.3982(2) 0.0700(8) Uani 1 1 d . . . . .
O3 O 0.04441(6) -0.8315(2) 0.4315(2) 0.1005(12) Uani 1 1 d . . . . .
O4 O 0.10142(5) -0.16008(13) 0.44004(14) 0.0417(5) Uani 1 1 d . . . . .
O5 O 0.15448(5) -0.16689(13) 0.46641(13) 0.0415(5) Uani 1 1 d . . . . .
O6 O 0.15529(5) 0.15187(13) 0.77161(14) 0.0418(5) Uani 1 1 d . . . . .
O7 O 0.10311(4) 0.17793(12) 0.74756(13) 0.0367(5) Uani 1 1 d . . . . .
O8 O 0.11050(5) -0.35221(13) 0.27381(15) 0.0449(5) Uani 1 1 d . . . . .
O9 O 0.16289(5) -0.32841(13) 0.25637(14) 0.0428(5) Uani 1 1 d . . . . .
O10 O 0.16450(4) -0.66326(12) -0.04748(13) 0.0376(5) Uani 1 1 d . . . . .
O11 O 0.11110(5) -0.66985(14) -0.02994(15) 0.0469(5) Uani 1 1 d . . . . .
N1 N 0.21716(5) -0.23609(13) 0.36397(15) 0.0285(5) Uani 1 1 d . . . . .
N2 N 0.26884(5) -0.45957(16) 0.35303(19) 0.0460(7) Uani 1 1 d . . . . .
H2A H 0.2709 -0.4804 0.4083 0.055 Uiso 1 1 calc R U . . .
N3 N 0.05755(6) -0.82707(19) 0.58337(19) 0.0558(8) Uani 1 1 d . . . . .
H3A H 0.0721 -0.8177 0.6252 0.067 Uiso 1 1 calc R U . . .
N4 N -0.04979(5) -0.72158(16) 0.63695(18) 0.0391(6) Uani 1 1 d . . . . .
C1 C 0.23400(6) -0.30306(18) 0.34622(19) 0.0327(6) Uani 1 1 d . . . . .
H1A H 0.2229 -0.3492 0.3266 0.039 Uiso 1 1 calc R U . . .
C2 C 0.26705(6) -0.30814(19) 0.35520(19) 0.0363(7) Uani 1 1 d . . . . .
C3 C 0.28311(7) -0.2395(2) 0.3853(2) 0.0465(8) Uani 1 1 d . . . . .
H3B H 0.3053 -0.2403 0.3929 0.056 Uiso 1 1 calc R U . . .
C4 C 0.26606(7) -0.1696(2) 0.4038(2) 0.0492(8) Uani 1 1 d . . . . .
H4B H 0.2766 -0.1227 0.4238 0.059 Uiso 1 1 calc R U . . .
C5 C 0.23305(7) -0.17011(19) 0.3924(2) 0.0386(7) Uani 1 1 d . . . . .
H5A H 0.2216 -0.1229 0.4049 0.046 Uiso 1 1 calc R U . . .
C6 C 0.28556(6) -0.3840(2) 0.3318(3) 0.0525(9) Uani 1 1 d . . . . .
H6A H 0.2905 -0.3833 0.2652 0.063 Uiso 1 1 calc R U . . .
H6B H 0.3058 -0.3832 0.3663 0.063 Uiso 1 1 calc R U . . .
C7 C 0.25030(7) -0.4977(2) 0.2892(2) 0.0487(8) Uani 1 1 d . . . . .
C8 C 0.23582(7) -0.5764(2) 0.3189(2) 0.0436(7) Uani 1 1 d . . . . .
C9 C 0.20269(7) -0.5856(2) 0.3129(2) 0.0569(9) Uani 1 1 d . . . . .
H9A H 0.1901 -0.5428 0.2911 0.068 Uiso 1 1 calc R U . . .
C10 C 0.18837(7) -0.6578(2) 0.3393(3) 0.0593(10) Uani 1 1 d . . . . .
H10A H 0.1662 -0.6640 0.3350 0.071 Uiso 1 1 calc R U . . .
C11 C 0.20752(8) -0.7209(2) 0.3721(2) 0.0495(8) Uani 1 1 d . . . . .
C12 C 0.24070(7) -0.7134(2) 0.3751(2) 0.0512(8) Uani 1 1 d . . . . .
H12A H 0.2535 -0.7570 0.3939 0.061 Uiso 1 1 calc R U . . .
C13 C 0.25445(7) -0.6401(2) 0.3498(2) 0.0503(8) Uani 1 1 d . . . . .
H13A H 0.2766 -0.6339 0.3537 0.060 Uiso 1 1 calc R U . . .
C14 C 0.16294(8) -0.7999(2) 0.4211(3) 0.0540(9) Uani 1 1 d . . . . .
C15 C 0.14341(9) -0.8467(3) 0.3690(3) 0.0677(11) Uani 1 1 d . . . . .
H15A H 0.1514 -0.8740 0.3169 0.081 Uiso 1 1 calc R U . . .
C16 C 0.11135(8) -0.8543(3) 0.3930(3) 0.0672(11) Uani 1 1 d . . . . .
H16A H 0.0977 -0.8867 0.3567 0.081 Uiso 1 1 calc R U . . .
C17 C 0.09963(7) -0.8141(2) 0.4700(2) 0.0479(8) Uani 1 1 d . . . . .
C18 C 0.12006(8) -0.7675(2) 0.5232(3) 0.0517(9) Uani 1 1 d . . . . .
H18A H 0.1123 -0.7406 0.5759 0.062 Uiso 1 1 calc R U . . .
C19 C 0.15226(9) -0.7597(2) 0.4995(3) 0.0586(10) Uani 1 1 d . . . . .
H19A H 0.1662 -0.7282 0.5357 0.070 Uiso 1 1 calc R U . . .
C20 C 0.06495(8) -0.8249(2) 0.4934(3) 0.0572(9) Uani 1 1 d . . . . .
C21 C 0.02493(7) -0.8451(2) 0.6122(3) 0.0628(11) Uani 1 1 d . . . . .
H21A H 0.0257 -0.8718 0.6730 0.075 Uiso 1 1 calc R U . . .
H21B H 0.0155 -0.8829 0.5674 0.075 Uiso 1 1 calc R U . . .
C22 C 0.00363(7) -0.7716(2) 0.6190(2) 0.0481(8) Uani 1 1 d . . . . .
C23 C -0.02895(6) -0.7814(2) 0.62728(19) 0.0360(6) Uani 1 1 d . . . . .
H23A H -0.0370 -0.8342 0.6260 0.043 Uiso 1 1 calc R U . . .
C24 C -0.03813(9) -0.6467(2) 0.6411(5) 0.107(2) Uani 1 1 d . . . . .
H24A H -0.0511 -0.6010 0.6333 0.128 Uiso 1 1 calc R U . A 1
C25 C -0.0042(5) -0.6410(10) 0.6584(16) 0.110(7) Uani 0.5 1 d . . P B 1
H25A H 0.0040 -0.5997 0.6963 0.132 Uiso 0.5 1 calc R U P B 1
C25' C -0.0068(4) -0.6255(10) 0.6119(17) 0.112(9) Uani 0.5 1 d . . P B 2
H25B H -0.0009 -0.5743 0.5899 0.135 Uiso 0.5 1 calc R U P B 2
C26 C 0.01530(9) -0.6942(3) 0.6207(5) 0.106(2) Uani 1 1 d . . . . .
H26A H 0.0354 -0.6803 0.5972 0.128 Uiso 1 1 calc R U . B 1
C27 C 0.12525(6) -0.07030(17) 0.55148(18) 0.0308(6) Uani 1 1 d . . . . .
C28 C 0.15018(6) -0.01689(18) 0.5530(2) 0.0354(6) Uani 1 1 d . . . . .
H28A H 0.1672 -0.0244 0.5118 0.042 Uiso 1 1 calc R U . . .
C29 C 0.15079(6) 0.04878(18) 0.6147(2) 0.0363(6) Uani 1 1 d . . . . .
H29A H 0.1682 0.0841 0.6145 0.044 Uiso 1 1 calc R U . . .
C30 C 0.12601(6) 0.06218(16) 0.67614(18) 0.0304(6) Uani 1 1 d . . . . .
C31 C 0.09960(6) 0.00645(16) 0.67799(18) 0.0286(5) Uani 1 1 d . . . . .
C32 C 0.07431(7) 0.01364(19) 0.7438(2) 0.0406(7) Uani 1 1 d . . . . .
H32A H 0.0746 0.0561 0.7871 0.049 Uiso 1 1 calc R U . . .
C33 C 0.04952(7) -0.0410(2) 0.7445(2) 0.0506(8) Uani 1 1 d . . . . .
H33A H 0.0331 -0.0352 0.7879 0.061 Uiso 1 1 calc R U . . .
C34 C 0.04866(8) -0.1048(2) 0.6813(3) 0.0570(9) Uani 1 1 d . . . . .
H34A H 0.0314 -0.1407 0.6813 0.068 Uiso 1 1 calc R U . . .
C35 C 0.07268(7) -0.1153(2) 0.6196(2) 0.0465(8) Uani 1 1 d . . . . .
H35A H 0.0720 -0.1596 0.5790 0.056 Uiso 1 1 calc R U . . .
C36 C 0.09885(6) -0.06078(17) 0.61481(18) 0.0309(6) Uani 1 1 d . . . . .
C37 C 0.12698(7) -0.13808(17) 0.48086(18) 0.0328(6) Uani 1 1 d . . . . .
C38 C 0.12832(6) 0.13580(17) 0.73717(18) 0.0314(6) Uani 1 1 d . . . . .
C39 C 0.14081(6) -0.44787(17) 0.19083(18) 0.0313(6) Uani 1 1 d . . . . .
C40 C 0.15991(7) -0.44817(18) 0.11329(19) 0.0379(7) Uani 1 1 d . . . . .
H40A H 0.1732 -0.4038 0.1017 0.045 Uiso 1 1 calc R U . . .
C41 C 0.15988(7) -0.51366(18) 0.05108(19) 0.0380(7) Uani 1 1 d . . . . .
H41A H 0.1727 -0.5118 -0.0021 0.046 Uiso 1 1 calc R U . . .
C42 C 0.14119(6) -0.58079(17) 0.06695(18) 0.0312(6) Uani 1 1 d . . . . .
C43 C 0.12345(6) -0.58700(17) 0.15224(19) 0.0331(6) Uani 1 1 d . . . . .
C44 C 0.10723(8) -0.6595(2) 0.1777(2) 0.0513(9) Uani 1 1 d . . . . .
H44A H 0.1068 -0.7032 0.1362 0.062 Uiso 1 1 calc R U . . .
C45 C 0.09240(9) -0.6656(2) 0.2615(3) 0.0671(11) Uani 1 1 d . . . . .
H45A H 0.0820 -0.7136 0.2777 0.081 Uiso 1 1 calc R U . . .
C46 C 0.09273(10) -0.5997(2) 0.3239(3) 0.0689(11) Uani 1 1 d . . . . .
H46A H 0.0827 -0.6047 0.3819 0.083 Uiso 1 1 calc R U . . .
C47 C 0.10739(8) -0.5288(2) 0.3016(2) 0.0511(9) Uani 1 1 d . . . . .
H47A H 0.1069 -0.4856 0.3438 0.061 Uiso 1 1 calc R U . . .
C48 C 0.12337(6) -0.51986(17) 0.21493(18) 0.0330(6) Uani 1 1 d . . . . .
C49 C 0.13794(7) -0.37084(17) 0.24521(18) 0.0332(6) Uani 1 1 d . . . . .
C50 C 0.13857(7) -0.64377(16) -0.00892(18) 0.0321(6) Uani 1 1 d . . . . .
O12 O 0.27398(7) -0.53600(17) 0.54098(18) 0.0827(9) Uani 1 1 d . . . . .
H12B H 0.2795 -0.5347 0.5987 0.099 Uiso 1 1 d R U . . .
H12E H 0.2805 -0.5805 0.5175 0.099 Uiso 1 1 d R U . . .
O13 O -0.00309(19) -0.2868(5) 0.6527(5) 0.189(3) Uani 0.7 1 d . . P C 1
O13' O 0.0593(4) -0.5114(19) 0.5453(13) 0.300(17) Uani 0.3 1 d . . P D 2

loop_
_atom_site_aniso_label
_atom_site_aniso_U_11
_atom_site_aniso_U_22
_atom_site_aniso_U_33
_atom_site_aniso_U_23
_atom_site_aniso_U_13
_atom_site_aniso_U_12
Zn1 0.02354(15) 0.02128(18) 0.02642(16) 0.00000(11) -0.00041(11) 0.00028(10)
Zn2 0.02412(15) 0.01920(18) 0.02505(15) -0.00037(11) 0.00001(11) 0.00071(10)
O1 0.0921(19) 0.078(2) 0.0486(14) 0.0158(14) 0.0091(14) -0.0033(15)
O2 0.0520(13) 0.0402(15) 0.119(2) 0.0022(15) 0.0355(15) 0.0013(11)
O3 0.0534(15) 0.177(4) 0.0710(18) -0.026(2) -0.0093(15) 0.0028(19)
O4 0.0469(11) 0.0358(13) 0.0423(11) -0.0165(9) -0.0120(9) 0.0058(9)
O5 0.0467(11) 0.0355(12) 0.0421(11) -0.0152(9) -0.0017(9) 0.0108(9)
O6 0.0445(11) 0.0318(12) 0.0489(12) -0.0160(10) -0.0084(9) 0.0002(9)
O7 0.0439(10) 0.0297(12) 0.0363(10) -0.0113(8) -0.0027(8) 0.0081(9)
O8 0.0483(11) 0.0330(12) 0.0537(12) -0.0162(10) 0.0096(10) 0.0026(9)
O9 0.0513(12) 0.0322(12) 0.0449(11) -0.0173(9) 0.0016(10) -0.0071(9)
O10 0.0432(10) 0.0309(12) 0.0389(10) -0.0125(9) 0.0050(9) 0.0017(8)
O11 0.0410(11) 0.0493(15) 0.0503(12) -0.0224(11) -0.0031(10) -0.0040(10)
N1 0.0270(10) 0.0286(13) 0.0298(11) 0.0012(9) 0.0011(9) -0.0019(9)
N2 0.0374(12) 0.0435(17) 0.0572(16) 0.0107(13) 0.0032(12) 0.0022(11)
N3 0.0295(12) 0.083(2) 0.0549(17) 0.0088(15) 0.0055(12) 0.0101(13)
N4 0.0275(11) 0.0328(15) 0.0571(15) 0.0042(12) 0.0011(11) -0.0024(10)
C1 0.0286(12) 0.0298(17) 0.0397(14) 0.0044(12) 0.0021(11) -0.0016(11)
C2 0.0303(13) 0.0398(18) 0.0388(15) 0.0112(13) 0.0016(12) -0.0004(12)
C3 0.0283(13) 0.061(2) 0.0506(18) 0.0061(16) -0.0050(13) -0.0095(13)
C4 0.0411(16) 0.049(2) 0.0572(19) -0.0085(16) -0.0031(15) -0.0202(15)
C5 0.0397(14) 0.0326(18) 0.0435(16) -0.0023(13) 0.0025(13) -0.0071(12)
C6 0.0280(13) 0.046(2) 0.083(2) 0.0156(18) 0.0075(15) 0.0055(13)
C7 0.0448(17) 0.053(2) 0.0481(18) 0.0082(16) 0.0141(15) 0.0084(15)
C8 0.0483(16) 0.044(2) 0.0387(15) -0.0008(14) 0.0081(13) 0.0033(14)
C9 0.0444(17) 0.061(3) 0.066(2) 0.0120(19) 0.0103(16) 0.0129(16)
C10 0.0358(15) 0.060(3) 0.082(3) 0.007(2) 0.0109(17) 0.0025(15)
C11 0.0482(17) 0.040(2) 0.060(2) -0.0060(16) 0.0180(16) -0.0032(15)
C12 0.0441(16) 0.045(2) 0.065(2) -0.0020(17) 0.0034(16) 0.0060(15)
C13 0.0392(15) 0.051(2) 0.061(2) 0.0013(17) -0.0010(15) -0.0040(15)
C14 0.0465(17) 0.043(2) 0.073(2) -0.0030(18) 0.0209(17) -0.0026(15)
C15 0.061(2) 0.077(3) 0.066(2) -0.022(2) 0.0238(19) 0.005(2)
C16 0.0495(19) 0.088(3) 0.064(2) -0.026(2) 0.0034(18) -0.0058(19)
C17 0.0416(16) 0.059(2) 0.0425(17) -0.0010(15) 0.0043(14) 0.0045(15)
C18 0.0542(19) 0.051(2) 0.0504(19) -0.0054(16) 0.0144(16) 0.0030(16)
C19 0.0537(19) 0.042(2) 0.080(3) -0.0128(18) 0.011(2) -0.0085(15)
C20 0.0383(16) 0.078(3) 0.055(2) -0.0083(19) -0.0028(16) 0.0065(17)
C21 0.0336(15) 0.066(3) 0.089(3) 0.017(2) 0.0142(17) 0.0130(16)
C22 0.0328(14) 0.055(2) 0.056(2) 0.0072(17) 0.0043(14) 0.0059(14)
C23 0.0291(13) 0.0376(17) 0.0412(15) 0.0091(13) 0.0024(12) 0.0028(12)
C24 0.044(2) 0.034(2) 0.243(6) -0.012(3) 0.028(3) -0.0045(16)
C25 0.075(8) 0.058(11) 0.20(2) -0.026(11) 0.019(11) -0.035(8)
C25' 0.036(5) 0.031(5) 0.27(3) 0.045(10) 0.038(9) 0.003(4)
C26 0.0351(18) 0.062(3) 0.223(6) -0.013(4) 0.029(3) -0.0101(19)
C27 0.0342(13) 0.0252(15) 0.0328(13) -0.0094(11) -0.0041(11) 0.0046(11)
C28 0.0310(12) 0.0334(17) 0.0417(15) -0.0102(13) 0.0018(12) 0.0040(11)
C29 0.0319(13) 0.0316(17) 0.0453(16) -0.0121(13) 0.0016(12) -0.0018(11)
C30 0.0314(12) 0.0246(15) 0.0351(13) -0.0066(11) -0.0039(11) 0.0042(10)
C31 0.0342(12) 0.0204(14) 0.0311(13) -0.0017(11) -0.0006(10) 0.0066(10)
C32 0.0456(15) 0.0343(18) 0.0419(16) -0.0053(13) 0.0085(13) 0.0056(13)
C33 0.0460(16) 0.050(2) 0.056(2) 0.0005(17) 0.0147(15) -0.0008(15)
C34 0.0485(17) 0.047(2) 0.075(2) -0.0039(18) 0.0126(17) -0.0168(15)
C35 0.0501(17) 0.0341(19) 0.0553(18) -0.0095(15) 0.0024(15) -0.0102(14)
C36 0.0323(12) 0.0262(16) 0.0341(13) -0.0043(11) -0.0033(11) 0.0021(11)
C37 0.0473(15) 0.0219(15) 0.0291(13) -0.0034(11) -0.0024(12) 0.0062(12)
C38 0.0391(14) 0.0242(15) 0.0307(13) -0.0051(11) -0.0027(11) 0.0018(11)
C39 0.0412(14) 0.0227(15) 0.0300(13) -0.0076(11) -0.0005(11) 0.0023(11)
C40 0.0474(15) 0.0252(16) 0.0412(15) -0.0062(12) 0.0081(13) -0.0093(12)
C41 0.0455(15) 0.0342(18) 0.0345(14) -0.0079(12) 0.0083(12) -0.0018(13)
C42 0.0342(13) 0.0256(15) 0.0337(13) -0.0075(11) -0.0011(11) 0.0014(11)
C43 0.0390(14) 0.0253(16) 0.0352(14) -0.0054(12) 0.0025(12) -0.0026(11)
C44 0.069(2) 0.0311(19) 0.0541(19) -0.0083(15) 0.0136(17) -0.0134(15)
C45 0.096(3) 0.042(2) 0.063(2) 0.0040(18) 0.023(2) -0.026(2)
C46 0.103(3) 0.052(3) 0.053(2) 0.0003(18) 0.035(2) -0.015(2)
C47 0.076(2) 0.041(2) 0.0371(16) -0.0101(14) 0.0187(16) -0.0046(16)
C48 0.0398(14) 0.0275(16) 0.0319(13) -0.0044(12) 0.0034(11) -0.0003(11)
C49 0.0484(15) 0.0241(16) 0.0269(13) -0.0051(11) -0.0008(12) -0.0016(12)
C50 0.0438(14) 0.0206(15) 0.0317(13) -0.0053(11) -0.0005(12) 0.0014(11)
O12 0.131(2) 0.0609(19) 0.0565(15) 0.0023(13) 0.0161(16) -0.0004(17)
O13 0.205(8) 0.145(7) 0.216(8) 0.055(6) -0.116(6) -0.033(6)
O13' 0.125(12) 0.62(5) 0.156(14) -0.13(2) 0.015(11) -0.21(2)

loop_
_atom_type_symbol
_atom_type_description
_atom_type_scat_dispersion_real
_atom_type_scat_dispersion_imag
_atom_type_scat_source
C C 0.0033 0.0016 'International Tables Vol C Tables 4.2.6.8 and 6.1.1.4'
H H 0.0000 0.0000 'International Tables Vol C Tables 4.2.6.8 and 6.1.1.4'
N N 0.0061 0.0033 'International Tables Vol C Tables 4.2.6.8 and 6.1.1.4'
O O 0.0106 0.0060 'International Tables Vol C Tables 4.2.6.8 and 6.1.1.4'
Zn Zn 0.2839 1.4301 'International Tables Vol C Tables 4.2.6.8 and 6.1.1.4'

loop_
_geom_angle_atom_site_label_1
_geom_angle_atom_site_label_2
_geom_angle_atom_site_label_3
_geom_angle
_geom_angle_site_symmetry_1
_geom_angle_site_symmetry_3
_geom_angle_publ_flag
O8 Zn1 O4 160.26(8) . . ?
O8 Zn1 N4 100.02(10) . 5_546 ?
O4 Zn1 N4 99.72(9) . 5_546 ?
O8 Zn1 O11 87.87(9) . 6_546 ?
O4 Zn1 O11 89.11(9) . 6_546 ?
N4 Zn1 O11 98.18(9) 5_546 6_546 ?
O8 Zn1 O7 90.94(9) . 6 ?
O4 Zn1 O7 84.53(8) . 6 ?
N4 Zn1 O7 103.96(9) 5_546 6 ?
O11 Zn1 O7 157.69(8) 6_546 6 ?
O8 Zn1 Zn2 79.06(6) . . ?
O4 Zn1 Zn2 81.24(6) . . ?
N4 Zn1 Zn2 175.49(7) 5_546 . ?
O11 Zn1 Zn2 77.40(6) 6_546 . ?
O7 Zn1 Zn2 80.50(5) 6 . ?
N1 Zn2 O6 104.33(8) . 6 ?
N1 Zn2 O10 96.43(8) . 6_546 ?
O6 Zn2 O10 159.17(8) 6 6_546 ?
N1 Zn2 O9 99.79(8) . . ?
O6 Zn2 O9 91.97(9) 6 . ?
O10 Zn2 O9 86.15(9) 6_546 . ?
N1 Zn2 O5 103.75(9) . . ?
O6 Zn2 O5 85.94(9) 6 . ?
O10 Zn2 O5 87.46(9) 6_546 . ?
O9 Zn2 O5 156.15(8) . . ?
N1 Zn2 Zn1 177.49(6) . . ?
O6 Zn2 Zn1 78.11(6) 6 . ?
O10 Zn2 Zn1 81.16(5) 6_546 . ?
O9 Zn2 Zn1 79.43(6) . . ?
O5 Zn2 Zn1 76.89(6) . . ?
C11 O2 C14 117.7(3) . . ?
C37 O4 Zn1 124.01(17) . . ?
C37 O5 Zn2 128.11(19) . . ?
C38 O6 Zn2 129.78(17) . 6_556 ?
C38 O7 Zn1 122.43(18) . 6_556 ?
C49 O8 Zn1 128.59(19) . . ?
C49 O9 Zn2 124.25(16) . . ?
C50 O10 Zn2 123.61(18) . 6_545 ?
C50 O11 Zn1 128.25(17) . 6_545 ?
C1 N1 C5 118.1(2) . . ?
C1 N1 Zn2 118.47(18) . . ?
C5 N1 Zn2 123.13(19) . . ?
C7 N2 C6 122.1(3) . . ?
C7 N2 H2A 119.0 . . ?
C6 N2 H2A 119.0 . . ?
C20 N3 C21 120.4(3) . . ?
C20 N3 H3A 119.8 . . ?
C21 N3 H3A 119.8 . . ?
C23 N4 C24 117.2(3) . . ?
C23 N4 Zn1 122.7(2) . 5_546 ?
C24 N4 Zn1 120.1(2) . 5_546 ?
N1 C1 C2 123.9(3) . . ?
N1 C1 H1A 118.1 . . ?
C2 C1 H1A 118.1 . . ?
C3 C2 C1 117.3(3) . . ?
C3 C2 C6 120.0(3) . . ?
C1 C2 C6 122.7(3) . . ?
C4 C3 C2 119.6(3) . . ?
C4 C3 H3B 120.2 . . ?
C2 C3 H3B 120.2 . . ?
C3 C4 C5 119.1(3) . . ?
C3 C4 H4B 120.5 . . ?
C5 C4 H4B 120.5 . . ?
N1 C5 C4 122.1(3) . . ?
N1 C5 H5A 119.0 . . ?
C4 C5 H5A 119.0 . . ?
N2 C6 C2 114.5(2) . . ?
N2 C6 H6A 108.6 . . ?
C2 C6 H6A 108.6 . . ?
N2 C6 H6B 108.6 . . ?
C2 C6 H6B 108.6 . . ?
H6A C6 H6B 107.6 . . ?
O1 C7 N2 122.5(3) . . ?
O1 C7 C8 120.8(4) . . ?
N2 C7 C8 116.5(3) . . ?
C13 C8 C9 119.6(3) . . ?
C13 C8 C7 121.6(3) . . ?
C9 C8 C7 118.7(3) . . ?
C10 C9 C8 120.4(3) . . ?
C10 C9 H9A 119.8 . . ?
C8 C9 H9A 119.8 . . ?
C9 C10 C11 119.1(3) . . ?
C9 C10 H10A 120.4 . . ?
C11 C10 H10A 120.4 . . ?
O2 C11 C10 123.1(3) . . ?
O2 C11 C12 115.9(3) . . ?
C10 C11 C12 120.9(3) . . ?
C13 C12 C11 118.9(3) . . ?
C13 C12 H12A 120.5 . . ?
C11 C12 H12A 120.5 . . ?
C8 C13 C12 121.0(3) . . ?
C8 C13 H13A 119.5 . . ?
C12 C13 H13A 119.5 . . ?
C15 C14 C19 121.8(3) . . ?
C15 C14 O2 119.0(3) . . ?
C19 C14 O2 119.1(3) . . ?
C14 C15 C16 119.8(3) . . ?
C14 C15 H15A 120.1 . . ?
C16 C15 H15A 120.1 . . ?
C17 C16 C15 120.1(4) . . ?
C17 C16 H16A 119.9 . . ?
C15 C16 H16A 119.9 . . ?
C18 C17 C16 119.2(3) . . ?
C18 C17 C20 122.7(3) . . ?
C16 C17 C20 118.1(3) . . ?
C17 C18 C19 120.8(3) . . ?
C17 C18 H18A 119.6 . . ?
C19 C18 H18A 119.6 . . ?
C14 C19 C18 118.2(4) . . ?
C14 C19 H19A 120.9 . . ?
C18 C19 H19A 120.9 . . ?
O3 C20 N3 121.8(3) . . ?
O3 C20 C17 121.3(3) . . ?
N3 C20 C17 116.9(3) . . ?
N3 C21 C22 114.1(3) . . ?
N3 C21 H21A 108.7 . . ?
C22 C21 H21A 108.7 . . ?
N3 C21 H21B 108.7 . . ?
C22 C21 H21B 108.7 . . ?
H21A C21 H21B 107.6 . . ?
C26 C22 C23 117.4(3) . . ?
C26 C22 C21 122.8(3) . . ?
C23 C22 C21 119.7(3) . . ?
N4 C23 C22 124.9(3) . . ?
N4 C23 H23A 117.6 . . ?
C22 C23 H23A 117.6 . . ?
N4 C24 C25' 123.6(8) . . ?
N4 C24 C25 115.3(8) . . ?
N4 C24 H24A 122.4 . . ?
C25 C24 H24A 122.4 . . ?
C26 C25 C24 119.9(16) . . ?
C26 C25 H25A 120.1 . . ?
C24 C25 H25A 120.1 . . ?
C24 C25' C26 111.4(10) . . ?
C24 C25' H25B 124.3 . . ?
C26 C25' H25B 124.3 . . ?
C25 C26 C22 114.2(7) . . ?
C22 C26 C25' 119.8(7) . . ?
C25 C26 H26A 122.9 . . ?
C22 C26 H26A 122.9 . . ?
C28 C27 C36 120.5(2) . . ?
C28 C27 C37 116.7(2) . . ?
C36 C27 C37 122.8(2) . . ?
C27 C28 C29 121.4(2) . . ?
C27 C28 H28A 119.3 . . ?
C29 C28 H28A 119.3 . . ?
C30 C29 C28 121.0(3) . . ?
C30 C29 H29A 119.5 . . ?
C28 C29 H29A 119.5 . . ?
C29 C30 C31 119.3(2) . . ?
C29 C30 C38 117.0(2) . . ?
C31 C30 C38 123.7(2) . . ?
C32 C31 C36 117.9(2) . . ?
C32 C31 C30 122.2(2) . . ?
C36 C31 C30 119.9(2) . . ?
C33 C32 C31 120.9(3) . . ?
C33 C32 H32A 119.6 . . ?
C31 C32 H32A 119.6 . . ?
C32 C33 C34 120.6(3) . . ?
C32 C33 H33A 119.7 . . ?
C34 C33 H33A 119.7 . . ?
C35 C34 C33 120.4(3) . . ?
C35 C34 H34A 119.8 . . ?
C33 C34 H34A 119.8 . . ?
C34 C35 C36 121.8(3) . . ?
C34 C35 H35A 119.1 . . ?
C36 C35 H35A 119.1 . . ?
C35 C36 C31 118.3(2) . . ?
C35 C36 C27 123.8(2) . . ?
C31 C36 C27 117.9(2) . . ?
O5 C37 O4 125.6(3) . . ?
O5 C37 C27 116.0(3) . . ?
O4 C37 C27 118.4(2) . . ?
O6 C38 O7 125.5(2) . . ?
O6 C38 C30 116.9(2) . . ?
O7 C38 C30 117.5(2) . . ?
C40 C39 C48 119.4(2) . . ?
C40 C39 C49 118.2(2) . . ?
C48 C39 C49 122.4(2) . . ?
C39 C40 C41 121.2(3) . . ?
C39 C40 H40A 119.4 . . ?
C41 C40 H40A 119.4 . . ?
C42 C41 C40 121.0(2) . . ?
C42 C41 H41A 119.5 . . ?
C40 C41 H41A 119.5 . . ?
C41 C42 C43 119.7(2) . . ?
C41 C42 C50 118.4(2) . . ?
C43 C42 C50 121.8(2) . . ?
C44 C43 C48 119.3(2) . . ?
C44 C43 C42 121.8(2) . . ?
C48 C43 C42 118.8(2) . . ?
C45 C44 C43 120.7(3) . . ?
C45 C44 H44A 119.6 . . ?
C43 C44 H44A 119.6 . . ?
C44 C45 C46 119.9(3) . . ?
C44 C45 H45A 120.0 . . ?
C46 C45 H45A 120.0 . . ?
C47 C46 C45 121.3(3) . . ?
C47 C46 H46A 119.4 . . ?
C45 C46 H46A 119.4 . . ?
C46 C47 C48 120.7(3) . . ?
C46 C47 H47A 119.6 . . ?
C48 C47 H47A 119.6 . . ?
C47 C48 C43 118.0(3) . . ?
C47 C48 C39 122.6(2) . . ?
C43 C48 C39 119.3(2) . . ?
O8 C49 O9 125.2(3) . . ?
O8 C49 C39 117.0(2) . . ?
O9 C49 C39 117.8(2) . . ?
O11 C50 O10 126.4(2) . . ?
O11 C50 C42 117.9(2) . . ?
O10 C50 C42 115.6(2) . . ?
H12B O12 H12E 108.4 . . ?

loop_
_geom_bond_atom_site_label_1
_geom_bond_atom_site_label_2
_geom_bond_distance
_geom_bond_site_symmetry_2
_geom_bond_publ_flag
Zn1 O8 2.0028(19) . ?
Zn1 O4 2.021(2) . ?
Zn1 N4 2.022(2) 5_546 ?
Zn1 O11 2.050(2) 6_546 ?
Zn1 O7 2.0715(18) 6 ?
Zn1 Zn2 2.9609(6) . ?
Zn2 N1 2.020(2) . ?
Zn2 O6 2.024(2) 6 ?
Zn2 O10 2.0397(18) 6_546 ?
Zn2 O9 2.0466(19) . ?
Zn2 O5 2.0542(18) . ?
O1 C7 1.230(4) . ?
O2 C11 1.380(4) . ?
O2 C14 1.394(3) . ?
O3 C20 1.226(4) . ?
O4 C37 1.259(3) . ?
O5 C37 1.256(3) . ?
O6 C38 1.248(3) . ?
O6 Zn2 2.024(2) 6_556 ?
O7 C38 1.266(3) . ?
O7 Zn1 2.0714(18) 6_556 ?
O8 C49 1.253(3) . ?
O9 C49 1.259(3) . ?
O10 C50 1.256(3) . ?
O10 Zn2 2.0397(18) 6_545 ?
O11 C50 1.254(3) . ?
O11 Zn1 2.050(2) 6_545 ?
N1 C1 1.330(3) . ?
N1 C5 1.331(3) . ?
N2 C7 1.340(4) . ?
N2 C6 1.456(4) . ?
N2 H2A 0.8600 . ?
N3 C20 1.318(4) . ?
N3 C21 1.451(4) . ?
N3 H3A 0.8600 . ?
N4 C23 1.319(4) . ?
N4 C24 1.324(4) . ?
N4 Zn1 2.022(2) 5_546 ?
C1 C2 1.382(3) . ?
C1 H1A 0.9300 . ?
C2 C3 1.378(4) . ?
C2 C6 1.505(4) . ?
C3 C4 1.376(5) . ?
C3 H3B 0.9300 . ?
C4 C5 1.381(4) . ?
C4 H4B 0.9300 . ?
C5 H5A 0.9300 . ?
C6 H6A 0.9700 . ?
C6 H6B 0.9700 . ?
C7 C8 1.490(5) . ?
C8 C13 1.373(4) . ?
C8 C9 1.388(4) . ?
C9 C10 1.382(5) . ?
C9 H9A 0.9300 . ?
C10 C11 1.386(5) . ?
C10 H10A 0.9300 . ?
C11 C12 1.386(4) . ?
C12 C13 1.382(5) . ?
C12 H12A 0.9300 . ?
C13 H13A 0.9300 . ?
C14 C15 1.338(5) . ?
C14 C19 1.371(5) . ?
C15 C16 1.385(4) . ?
C15 H15A 0.9300 . ?
C16 C17 1.372(4) . ?
C16 H16A 0.9300 . ?
C17 C18 1.368(5) . ?
C17 C20 1.494(4) . ?
C18 C19 1.390(5) . ?
C18 H18A 0.9300 . ?
C19 H19A 0.9300 . ?
C21 C22 1.501(5) . ?
C21 H21A 0.9700 . ?
C21 H21B 0.9700 . ?
C22 C26 1.362(5) . ?
C22 C23 1.371(4) . ?
C23 H23A 0.9300 . ?
C24 C25' 1.416(15) . ?
C24 C25 1.44(2) . ?
C24 H24A 0.9300 . ?
C25 C26 1.31(2) . ?
C25 H25A 0.9300 . ?
C25' C26 1.460(15) . ?
C25' H25B 0.9300 . ?
C26 H26A 0.9300 . ?
C27 C28 1.359(4) . ?
C27 C36 1.434(3) . ?
C27 C37 1.502(4) . ?
C28 C29 1.392(4) . ?
C28 H28A 0.9300 . ?
C29 C30 1.374(3) . ?
C29 H29A 0.9300 . ?
C30 C31 1.431(3) . ?
C30 C38 1.491(4) . ?
C31 C32 1.418(3) . ?
C31 C36 1.424(4) . ?
C32 C33 1.368(4) . ?
C32 H32A 0.9300 . ?
C33 C34 1.380(5) . ?
C33 H33A 0.9300 . ?
C34 C35 1.345(4) . ?
C34 H34A 0.9300 . ?
C35 C36 1.412(4) . ?
C35 H35A 0.9300 . ?
C39 C40 1.364(3) . ?
C39 C48 1.431(4) . ?
C39 C49 1.489(4) . ?
C40 C41 1.393(4) . ?
C40 H40A 0.9300 . ?
C41 C42 1.370(4) . ?
C41 H41A 0.9300 . ?
C42 C43 1.428(3) . ?
C42 C50 1.498(4) . ?
C43 C44 1.417(4) . ?
C43 C48 1.418(4) . ?
C44 C45 1.349(4) . ?
C44 H44A 0.9300 . ?
C45 C46 1.400(5) . ?
C45 H45A 0.9300 . ?
C46 C47 1.354(5) . ?
C46 H46A 0.9300 . ?
C47 C48 1.412(3) . ?
C47 H47A 0.9300 . ?
O12 H12B 0.8500 . ?
O12 H12E 0.8499 . ?
